data_4111794
loop_
_publ_author_name
'Leleti Rajender Reddy'
'Jean-Fran\,cois Fournier'
'B. V. Subba Reddy'
'E. J. Corey'

_publ_section_title
;
 An Efficient, Stereocontrolled Synthesis of a Potent
 Omuralide-Salinosporin Hybrid for Selective Proteasome Inhibition
;
_journal_name_full 'Journal of the American Chemical Society'
_journal_page_first 8974
_journal_page_last 8976
_journal_paper_doi 10.1021/ja052376o
_journal_volume 127
_journal_year 2005
_chemical_formula_sum 'C26 H41 N O6 Si'
_chemical_formula_weight 491.69
_chemical_name_systematic
; 
 ? 
;
_space_group_IT_number 4
_symmetry_cell_setting monoclinic
_symmetry_space_group_name_Hall 'P 2yb'
_symmetry_space_group_name_H-M 'P 1 21 1'
_atom_sites_solution_hydrogens geom
_atom_sites_solution_primary direct
_atom_sites_solution_secondary difmap
_audit_creation_method SHELXL-97
_cell_angle_alpha 90.00
_cell_angle_beta 111.607(3)
_cell_angle_gamma 90.00
_cell_formula_units_Z 2
_cell_length_a 12.224(2)
_cell_length_b 8.8408(15)
_cell_length_c 13.842(2)
_cell_measurement_temperature 193(2)
_cell_volume 1390.8(4)
_computing_cell_refinement 'SMART (BRUKER, V5.625, 2001)'
_computing_data_collection 'ASTRO (BRUKER, V5.007, 1997)'
_computing_data_reduction 'SAINT (BRUKER, V6.22, 2001)'
_computing_molecular_graphics 'SHELXTL (BRUKER, 2000, V6.1)'
_computing_publication_material 'XCIF (Sheldrick and BRUKER, 1997, V5.1)'
_computing_structure_refinement 'SHELXL-97 (Sheldrick, 1997)'
_computing_structure_solution 'SHELXS-97 (Sheldrick, 1990)'
_diffrn_ambient_temperature 193(2)
_diffrn_detector_area_resol_mean 836.6
_diffrn_measured_fraction_theta_full 0.986
_diffrn_measured_fraction_theta_max 0.986
_diffrn_measurement_device_type 'Bruker CCD'
_diffrn_measurement_method '\w, 0.3 deg'
_diffrn_radiation_monochromator graphite
_diffrn_radiation_source 'normal-focus sealed tube'
_diffrn_radiation_type MoK\a
_diffrn_radiation_wavelength 0.71073
_diffrn_reflns_av_R_equivalents 0.0211
_diffrn_reflns_av_sigmaI/netI 0.0392
_diffrn_reflns_limit_h_max 15
_diffrn_reflns_limit_h_min -16
_diffrn_reflns_limit_k_max 11
_diffrn_reflns_limit_k_min -10
_diffrn_reflns_limit_l_max 13
_diffrn_reflns_limit_l_min -18
_diffrn_reflns_number 9123
_diffrn_reflns_theta_full 27.90
_diffrn_reflns_theta_max 27.90
_diffrn_reflns_theta_min 1.58
_diffrn_standards_decay_% <1
_diffrn_standards_interval_count 0
_diffrn_standards_number 0
_exptl_absorpt_coefficient_mu 0.122
_exptl_absorpt_correction_type none
_exptl_crystal_colour colorless
_exptl_crystal_density_diffrn 1.174
_exptl_crystal_density_meas 0
_exptl_crystal_description chunk
_exptl_crystal_F_000 532
_exptl_crystal_size_max 0.12
_exptl_crystal_size_mid 0.08
_exptl_crystal_size_min 0.06
_refine_diff_density_max 1.285
_refine_diff_density_min -0.462
_refine_diff_density_rms 0.065
_refine_ls_abs_structure_details 'Flack H D (1983), Acta Cryst. A39, 876-881'
_refine_ls_abs_structure_Flack 0.0(2)
_refine_ls_extinction_method none
_refine_ls_goodness_of_fit_ref 1.169
_refine_ls_hydrogen_treatment constr
_refine_ls_matrix_type full
_refine_ls_number_parameters 317
_refine_ls_number_reflns 5928
_refine_ls_number_restraints 1
_refine_ls_restrained_S_all 1.169
_refine_ls_R_factor_all 0.0805
_refine_ls_R_factor_gt 0.0759
_refine_ls_shift/su_max 0.000
_refine_ls_shift/su_mean 0.000
_refine_ls_structure_factor_coef Fsqd
_refine_ls_weighting_details 'calc w=1/[\s^2^(Fo^2^)+(0.0782P)^2^+1.2164P] where P=(Fo^2^+2Fc^2^)/3'
_refine_ls_weighting_scheme calc
_refine_ls_wR_factor_gt 0.1794
_refine_ls_wR_factor_ref 0.1824
_reflns_number_gt 5571
_reflns_number_total 5928
_reflns_threshold_expression >2sigma(I)
_cod_data_source_file ja052376osi20050412_123618.cif
_cod_data_source_block ejc82t
_cod_original_cell_volume 1390.9(4)
_cod_database_code 4111794

loop_
_symmetry_equiv_pos_as_xyz
'x, y, z'
'-x, y+1/2, -z'

loop_
_atom_site_label
_atom_site_type_symbol
_atom_site_fract_x
_atom_site_fract_y
_atom_site_fract_z
_atom_site_U_iso_or_equiv
_atom_site_adp_type
_atom_site_occupancy
_atom_site_symmetry_multiplicity
_atom_site_calc_flag
_atom_site_refinement_flags
Si1 Si 1.07415(9) 0.08886(15) 0.23231(10) 0.0429(3) Uani 1 1 d .
O1 O 0.5507(2) 0.2932(3) 0.10038(19) 0.0286(5) Uani 1 1 d .
O2 O 0.6767(2) 0.2257(3) 0.32372(19) 0.0354(6) Uani 1 1 d .
O3 O 0.8050(3) 0.3439(3) 0.0965(2) 0.0461(7) Uani 1 1 d .
O4 O 0.7307(2) 0.1257(3) 0.0174(2) 0.0374(7) Uani 1 1 d .
O5 O 0.95629(19) 0.1248(3) 0.26240(19) 0.0276(5) Uani 1 1 d .
O6 O 0.4508(3) -0.4163(3) 0.4207(2) 0.0434(7) Uani 1 1 d .
N1 N 0.6303(2) 0.0631(3) 0.15117(19) 0.0193(5) Uani 1 1 d .
C1 C 0.7445(3) 0.1450(4) 0.1911(2) 0.0212(6) Uani 1 1 d .
C2 C 0.8534(3) 0.0355(4) 0.2419(2) 0.0205(6) Uani 1 1 d .
H2 H 0.8516 -0.0436 0.1897 0.025 Uiso 1 1 calc R
C3 C 0.8518(3) -0.0446(4) 0.3410(3) 0.0307(8) Uani 1 1 d .
H3 H 0.7685 -0.0455 0.3371 0.037 Uiso 1 1 calc R
C4 C 0.8918(4) -0.2093(5) 0.3449(4) 0.0458(10) Uani 1 1 d .
H4A H 0.9731 -0.2124 0.3478 0.069 Uiso 1 1 calc R
H4B H 0.8406 -0.2626 0.2826 0.069 Uiso 1 1 calc R
H4C H 0.8874 -0.2586 0.4068 0.069 Uiso 1 1 calc R
C5 C 0.9255(4) 0.0371(5) 0.4414(3) 0.0442(10) Uani 1 1 d .
H5A H 0.9114 -0.0088 0.5001 0.066 Uiso 1 1 calc R
H5B H 0.9032 0.1442 0.4360 0.066 Uiso 1 1 calc R
H5C H 1.0091 0.0284 0.4522 0.066 Uiso 1 1 calc R
C6 C 0.5367(3) 0.1557(4) 0.1022(2) 0.0224(6) Uani 1 1 d .
C7 C 0.4180(3) 0.0847(5) 0.0521(2) 0.0268(7) Uani 1 1 d .
H7 H 0.4115 -0.0210 0.0388 0.032 Uiso 1 1 calc R
C8 C 0.3227(3) 0.1688(5) 0.0265(3) 0.0331(8) Uani 1 1 d .
H8A H 0.3293 0.2745 0.0399 0.040 Uiso 1 1 calc R
H8B H 0.2473 0.1239 -0.0053 0.040 Uiso 1 1 calc R
C9 C 0.7382(3) 0.2587(4) 0.2762(3) 0.0262(7) Uani 1 1 d .
C10 C 0.8140(4) 0.3954(5) 0.3024(4) 0.0465(11) Uani 1 1 d .
H10A H 0.8121 0.4407 0.3664 0.070 Uiso 1 1 calc R
H10B H 0.7849 0.4688 0.2455 0.070 Uiso 1 1 calc R
H10C H 0.8950 0.3671 0.3126 0.070 Uiso 1 1 calc R
C11 C 0.7638(3) 0.2218(4) 0.0980(3) 0.0279(7) Uani 1 1 d .
C12 C 0.7403(4) 0.1833(7) -0.0778(4) 0.0559(14) Uani 1 1 d .
H12A H 0.6857 0.2681 -0.1041 0.084 Uiso 1 1 calc R
H12B H 0.7207 0.1027 -0.1300 0.084 Uiso 1 1 calc R
H12C H 0.8210 0.2179 -0.0632 0.084 Uiso 1 1 calc R
C13 C 0.6191(3) -0.1024(4) 0.1436(2) 0.0205(6) Uani 1 1 d .
H13A H 0.6976 -0.1457 0.1551 0.025 Uiso 1 1 calc R
H13B H 0.5668 -0.1288 0.0720 0.025 Uiso 1 1 calc R
C14 C 0.5711(3) -0.1785(4) 0.2193(2) 0.0202(6) Uani 1 1 d .
C15 C 0.5289(3) -0.0989(4) 0.2842(3) 0.0239(7) Uani 1 1 d .
H15 H 0.5286 0.0085 0.2826 0.029 Uiso 1 1 calc R
C16 C 0.4865(3) -0.1748(4) 0.3522(3) 0.0282(7) Uani 1 1 d .
H16 H 0.4570 -0.1189 0.3960 0.034 Uiso 1 1 calc R
C17 C 0.4876(3) -0.3306(4) 0.3554(3) 0.0299(8) Uani 1 1 d .
C18 C 0.5304(3) -0.4112(4) 0.2907(3) 0.0342(8) Uani 1 1 d .
H18 H 0.5325 -0.5186 0.2933 0.041 Uiso 1 1 calc R
C19 C 0.5701(3) -0.3357(4) 0.2225(3) 0.0298(8) Uani 1 1 d .
H19 H 0.5971 -0.3919 0.1771 0.036 Uiso 1 1 calc R
C20 C 0.3995(4) -0.3388(5) 0.4830(3) 0.0420(10) Uani 1 1 d .
H20A H 0.4570 -0.2683 0.5292 0.063 Uiso 1 1 calc R
H20B H 0.3755 -0.4120 0.5245 0.063 Uiso 1 1 calc R
H20C H 0.3304 -0.2823 0.4382 0.063 Uiso 1 1 calc R
C21 C 1.0327(4) 0.0840(11) 0.0874(4) 0.081(2) Uani 1 1 d .
H21A H 0.9652 0.0164 0.0564 0.122 Uiso 1 1 calc R
H21B H 1.0995 0.0470 0.0711 0.122 Uiso 1 1 calc R
H21C H 1.0117 0.1861 0.0591 0.122 Uiso 1 1 calc R
C22 C 1.1390(5) -0.0982(8) 0.2781(6) 0.0770(19) Uani 1 1 d .
H22A H 1.1623 -0.1039 0.3538 0.115 Uiso 1 1 calc R
H22B H 1.2084 -0.1129 0.2597 0.115 Uiso 1 1 calc R
H22C H 1.0809 -0.1771 0.2453 0.115 Uiso 1 1 calc R
C23 C 1.1777(4) 0.2477(6) 0.2909(4) 0.0518(12) Uani 1 1 d .
C24 C 1.1274(6) 0.4018(8) 0.2570(9) 0.117(3) Uani 1 1 d .
H24A H 1.1891 0.4781 0.2859 0.175 Uiso 1 1 calc R
H24B H 1.0633 0.4207 0.2819 0.175 Uiso 1 1 calc R
H24C H 1.0970 0.4075 0.1810 0.175 Uiso 1 1 calc R
C25 C 1.2093(6) 0.2417(10) 0.4116(5) 0.087(2) Uani 1 1 d .
H25A H 1.2788 0.3046 0.4464 0.130 Uiso 1 1 calc R
H25B H 1.2261 0.1370 0.4357 0.130 Uiso 1 1 calc R
H25C H 1.1429 0.2799 0.4279 0.130 Uiso 1 1 calc R
C26 C 1.2922(4) 0.2263(8) 0.2733(5) 0.0718(17) Uani 1 1 d .
H26A H 1.2760 0.2234 0.1985 0.108 Uiso 1 1 calc R
H26B H 1.3291 0.1310 0.3051 0.108 Uiso 1 1 calc R
H26C H 1.3454 0.3106 0.3048 0.108 Uiso 1 1 calc R

loop_
_atom_site_aniso_label
_atom_site_aniso_U_11
_atom_site_aniso_U_22
_atom_site_aniso_U_33
_atom_site_aniso_U_23
_atom_site_aniso_U_13
_atom_site_aniso_U_12
Si1 0.0229(5) 0.0464(7) 0.0591(7) -0.0045(6) 0.0149(5) 0.0015(5)
O1 0.0251(12) 0.0248(13) 0.0333(13) 0.0075(10) 0.0076(10) 0.0036(10)
O2 0.0481(16) 0.0340(15) 0.0279(12) -0.0078(11) 0.0187(11) -0.0049(12)
O3 0.0428(16) 0.0392(17) 0.0553(18) 0.0202(14) 0.0168(14) -0.0096(13)
O4 0.0396(14) 0.0490(18) 0.0295(13) 0.0054(12) 0.0198(11) -0.0001(12)
O5 0.0183(10) 0.0268(14) 0.0337(12) 0.0034(10) 0.0049(9) -0.0003(9)
O6 0.0627(18) 0.0310(14) 0.0511(16) 0.0115(13) 0.0380(15) 0.0003(14)
N1 0.0203(12) 0.0198(14) 0.0175(11) -0.0013(9) 0.0065(9) -0.0018(10)
C1 0.0186(14) 0.0177(14) 0.0246(15) 0.0018(12) 0.0048(12) -0.0028(11)
C2 0.0192(14) 0.0200(15) 0.0205(15) 0.0040(12) 0.0051(12) 0.0025(11)
C3 0.0265(17) 0.0293(19) 0.0288(18) 0.0094(14) 0.0014(14) -0.0034(14)
C4 0.048(2) 0.031(2) 0.049(2) 0.0154(18) 0.0061(19) 0.0023(18)
C5 0.049(2) 0.051(3) 0.0214(17) 0.0069(16) -0.0002(16) -0.0121(19)
C6 0.0238(15) 0.0264(17) 0.0177(14) 0.0026(12) 0.0085(12) -0.0029(13)
C7 0.0267(15) 0.0332(18) 0.0204(15) 0.0028(13) 0.0085(12) -0.0052(15)
C8 0.0234(16) 0.048(2) 0.0306(18) 0.0069(15) 0.0130(14) -0.0015(15)
C9 0.0245(16) 0.0208(17) 0.0272(16) 0.0008(12) 0.0022(13) 0.0033(12)
C10 0.040(2) 0.028(2) 0.067(3) -0.0155(19) 0.014(2) -0.0075(17)
C11 0.0193(15) 0.036(2) 0.0269(16) 0.0136(15) 0.0066(13) 0.0052(14)
C12 0.046(3) 0.090(4) 0.037(2) 0.017(2) 0.020(2) 0.008(2)
C13 0.0222(14) 0.0191(15) 0.0205(15) -0.0050(11) 0.0082(12) -0.0029(12)
C14 0.0176(13) 0.0218(16) 0.0189(14) -0.0001(11) 0.0039(12) -0.0028(11)
C15 0.0273(16) 0.0192(16) 0.0259(16) -0.0005(12) 0.0104(13) -0.0012(13)
C16 0.0326(17) 0.030(2) 0.0263(17) -0.0037(13) 0.0154(14) -0.0034(14)
C17 0.0301(17) 0.0303(19) 0.0308(18) 0.0060(14) 0.0130(15) -0.0013(14)
C18 0.0420(19) 0.0176(16) 0.051(2) 0.0033(16) 0.0264(17) 0.0022(16)
C19 0.0332(18) 0.0241(18) 0.0361(19) -0.0015(14) 0.0175(16) 0.0024(14)
C20 0.048(2) 0.044(2) 0.040(2) 0.0126(18) 0.0243(19) 0.0047(19)
C21 0.044(3) 0.162(7) 0.038(2) -0.015(4) 0.015(2) 0.000(4)
C22 0.054(3) 0.061(4) 0.122(6) -0.010(4) 0.040(3) 0.012(3)
C23 0.032(2) 0.056(3) 0.075(3) -0.017(2) 0.029(2) -0.013(2)
C24 0.061(4) 0.053(4) 0.226(10) 0.021(5) 0.041(5) -0.017(3)
C25 0.086(4) 0.115(6) 0.061(3) -0.038(4) 0.029(3) -0.047(4)
C26 0.034(2) 0.104(5) 0.086(4) -0.022(4) 0.032(3) -0.019(3)

loop_
_atom_type_symbol
_atom_type_description
_atom_type_scat_dispersion_real
_atom_type_scat_dispersion_imag
_atom_type_scat_source
C C 0.0033 0.0016 'International Tables Vol C Tables 4.2.6.8 and 6.1.1.4'
H H 0.0000 0.0000 'International Tables Vol C Tables 4.2.6.8 and 6.1.1.4'
N N 0.0061 0.0033 'International Tables Vol C Tables 4.2.6.8 and 6.1.1.4'
O O 0.0106 0.0060 'International Tables Vol C Tables 4.2.6.8 and 6.1.1.4'
Si Si 0.0817 0.0704 'International Tables Vol C Tables 4.2.6.8 and 6.1.1.4'

loop_
_geom_angle_atom_site_label_1
_geom_angle_atom_site_label_2
_geom_angle_atom_site_label_3
_geom_angle
O5 Si1 C22 112.7(2)
O5 Si1 C23 104.92(17)
C22 Si1 C23 112.9(3)
O5 Si1 C21 110.60(19)
C22 Si1 C21 105.1(4)
C23 Si1 C21 110.8(3)
C11 O4 C12 115.5(3)
C2 O5 Si1 128.7(2)
C17 O6 C20 117.3(3)
C6 N1 C13 121.5(3)
C6 N1 C1 113.1(3)
C13 N1 C1 124.2(3)
N1 C1 C11 108.3(2)
N1 C1 C9 107.0(2)
C11 C1 C9 114.0(3)
N1 C1 C2 112.8(3)
C11 C1 C2 106.0(2)
C9 C1 C2 108.9(2)
O5 C2 C3 112.0(3)
O5 C2 C1 106.6(2)
C3 C2 C1 112.9(3)
O5 C2 H2 108.4
C3 C2 H2 108.4
C1 C2 H2 108.4
C5 C3 C4 110.1(3)
C5 C3 C2 113.1(3)
C4 C3 C2 111.0(3)
C5 C3 H3 107.5
C4 C3 H3 107.5
C2 C3 H3 107.5
C3 C4 H4A 109.5
C3 C4 H4B 109.5
H4A C4 H4B 109.5
C3 C4 H4C 109.5
H4A C4 H4C 109.5
H4B C4 H4C 109.5
C3 C5 H5A 109.5
C3 C5 H5B 109.5
H5A C5 H5B 109.5
C3 C5 H5C 109.5
H5A C5 H5C 109.5
H5B C5 H5C 109.5
O1 C6 N1 120.4(3)
O1 C6 C7 121.6(3)
N1 C6 C7 118.0(3)
C8 C7 C6 119.9(4)
C8 C7 H7 120.0
C6 C7 H7 120.0
C7 C8 H8A 120.0
C7 C8 H8B 120.0
H8A C8 H8B 120.0
O2 C9 C10 121.5(3)
O2 C9 C1 117.9(3)
C10 C9 C1 120.4(3)
C9 C10 H10A 109.5
C9 C10 H10B 109.5
H10A C10 H10B 109.5
C9 C10 H10C 109.5
H10A C10 H10C 109.5
H10B C10 H10C 109.5
O3 C11 O4 123.9(3)
O3 C11 C1 127.2(3)
O4 C11 C1 108.8(3)
O4 C12 H12A 109.5
O4 C12 H12B 109.5
H12A C12 H12B 109.5
O4 C12 H12C 109.5
H12A C12 H12C 109.5
H12B C12 H12C 109.5
N1 C13 C14 116.0(2)
N1 C13 H13A 108.3
C14 C13 H13A 108.3
N1 C13 H13B 108.3
C14 C13 H13B 108.3
H13A C13 H13B 107.4
C15 C14 C19 118.6(3)
C15 C14 C13 123.3(3)
C19 C14 C13 118.1(3)
C14 C15 C16 120.8(3)
C14 C15 H15 119.6
C16 C15 H15 119.6
C17 C16 C15 119.9(3)
C17 C16 H16 120.1
C15 C16 H16 120.1
O6 C17 C16 124.7(3)
O6 C17 C18 115.7(3)
C16 C17 C18 119.6(3)
C19 C18 C17 120.2(3)
C19 C18 H18 119.9
C17 C18 H18 119.9
C18 C19 C14 120.9(3)
C18 C19 H19 119.5
C14 C19 H19 119.5
O6 C20 H20A 109.5
O6 C20 H20B 109.5
H20A C20 H20B 109.5
O6 C20 H20C 109.5
H20A C20 H20C 109.5
H20B C20 H20C 109.5
Si1 C21 H21A 109.5
Si1 C21 H21B 109.5
H21A C21 H21B 109.5
Si1 C21 H21C 109.5
H21A C21 H21C 109.5
H21B C21 H21C 109.5
Si1 C22 H22A 109.5
Si1 C22 H22B 109.5
H22A C22 H22B 109.5
Si1 C22 H22C 109.5
H22A C22 H22C 109.5
H22B C22 H22C 109.5
C24 C23 C26 111.0(5)
C24 C23 C25 106.0(6)
C26 C23 C25 106.6(5)
C24 C23 Si1 114.5(4)
C26 C23 Si1 110.7(4)
C25 C23 Si1 107.5(4)
C23 C24 H24A 109.5
C23 C24 H24B 109.5
H24A C24 H24B 109.5
C23 C24 H24C 109.5
H24A C24 H24C 109.5
H24B C24 H24C 109.5
C23 C25 H25A 109.5
C23 C25 H25B 109.5
H25A C25 H25B 109.5
C23 C25 H25C 109.5
H25A C25 H25C 109.5
H25B C25 H25C 109.5
C23 C26 H26A 109.5
C23 C26 H26B 109.5
H26A C26 H26B 109.5
C23 C26 H26C 109.5
H26A C26 H26C 109.5
H26B C26 H26C 109.5

loop_
_geom_bond_atom_site_label_1
_geom_bond_atom_site_label_2
_geom_bond_distance
Si1 O5 1.671(3)
Si1 C22 1.842(7)
Si1 C23 1.864(5)
Si1 C21 1.880(5)
O1 C6 1.229(4)
O2 C9 1.202(4)
O3 C11 1.195(5)
O4 C11 1.340(5)
O4 C12 1.457(5)
O5 C2 1.422(4)
O6 C17 1.376(4)
O6 C20 1.416(5)
N1 C6 1.367(4)
N1 C13 1.470(4)
N1 C1 1.487(4)
C1 C11 1.550(4)
C1 C9 1.571(5)
C1 C2 1.586(4)
C2 C3 1.551(4)
C2 H2 1.0000
C3 C5 1.530(5)
C3 C4 1.531(6)
C3 H3 1.0000
C4 H4A 0.9800
C4 H4B 0.9800
C4 H4C 0.9800
C5 H5A 0.9800
C5 H5B 0.9800
C5 H5C 0.9800
C6 C7 1.496(4)
C7 C8 1.316(5)
C7 H7 0.9500
C8 H8A 0.9500
C8 H8B 0.9500
C9 C10 1.485(5)
C10 H10A 0.9800
C10 H10B 0.9800
C10 H10C 0.9800
C12 H12A 0.9800
C12 H12B 0.9800
C12 H12C 0.9800
C13 C14 1.532(4)
C13 H13A 0.9900
C13 H13B 0.9900
C14 C15 1.382(5)
C14 C19 1.390(5)
C15 C16 1.402(5)
C15 H15 0.9500
C16 C17 1.379(5)
C16 H16 0.9500
C17 C18 1.389(5)
C18 C19 1.382(5)
C18 H18 0.9500
C19 H19 0.9500
C20 H20A 0.9800
C20 H20B 0.9800
C20 H20C 0.9800
C21 H21A 0.9800
C21 H21B 0.9800
C21 H21C 0.9800
C22 H22A 0.9800
C22 H22B 0.9800
C22 H22C 0.9800
C23 C24 1.497(9)
C23 C26 1.519(6)
C23 C25 1.570(8)
C24 H24A 0.9800
C24 H24B 0.9800
C24 H24C 0.9800
C25 H25A 0.9800
C25 H25B 0.9800
C25 H25C 0.9800
C26 H26A 0.9800
C26 H26B 0.9800
C26 H26C 0.9800

loop_
_geom_torsion_atom_site_label_1
_geom_torsion_atom_site_label_2
_geom_torsion_atom_site_label_3
_geom_torsion_atom_site_label_4
_geom_torsion
C22 Si1 O5 C2 -52.9(4)
C23 Si1 O5 C2 -176.2(3)
C21 Si1 O5 C2 64.3(4)
C6 N1 C1 C11 -59.6(3)
C13 N1 C1 C11 107.8(3)
C6 N1 C1 C9 63.7(3)
C13 N1 C1 C9 -128.9(3)
C6 N1 C1 C2 -176.6(2)
C13 N1 C1 C2 -9.2(4)
Si1 O5 C2 C3 105.4(3)
Si1 O5 C2 C1 -130.7(2)
N1 C1 C2 O5 171.6(2)
C11 C1 C2 O5 53.3(3)
C9 C1 C2 O5 -69.8(3)
N1 C1 C2 C3 -64.9(3)
C11 C1 C2 C3 176.8(3)
C9 C1 C2 C3 53.7(3)
O5 C2 C3 C5 25.1(4)
C1 C2 C3 C5 -95.3(4)
O5 C2 C3 C4 -99.3(3)
C1 C2 C3 C4 140.3(3)
C13 N1 C6 O1 -172.3(3)
C1 N1 C6 O1 -4.5(4)
C13 N1 C6 C7 8.0(4)
C1 N1 C6 C7 175.8(3)
O1 C6 C7 C8 -16.0(5)
N1 C6 C7 C8 163.7(3)
N1 C1 C9 O2 28.8(4)
C11 C1 C9 O2 148.4(3)
C2 C1 C9 O2 -93.5(3)
N1 C1 C9 C10 -156.4(3)
C11 C1 C9 C10 -36.7(4)
C2 C1 C9 C10 81.4(4)
C12 O4 C11 O3 -4.2(5)
C12 O4 C11 C1 178.3(3)
N1 C1 C11 O3 141.1(3)
C9 C1 C11 O3 22.1(5)
C2 C1 C11 O3 -97.6(4)
N1 C1 C11 O4 -41.5(3)
C9 C1 C11 O4 -160.4(3)
C2 C1 C11 O4 79.8(3)
C6 N1 C13 C14 -83.4(4)
C1 N1 C13 C14 110.2(3)
N1 C13 C14 C15 6.5(4)
N1 C13 C14 C19 -173.6(3)
C19 C14 C15 C16 0.3(5)
C13 C14 C15 C16 -179.7(3)
C14 C15 C16 C17 0.5(5)
C20 O6 C17 C16 5.4(6)
C20 O6 C17 C18 -176.0(3)
C15 C16 C17 O6 178.3(3)
C15 C16 C17 C18 -0.2(6)
O6 C17 C18 C19 -179.7(3)
C16 C17 C18 C19 -0.9(6)
C17 C18 C19 C14 1.9(6)
C15 C14 C19 C18 -1.5(5)
C13 C14 C19 C18 178.5(3)
O5 Si1 C23 C24 -55.9(6)
C22 Si1 C23 C24 -179.0(6)
C21 Si1 C23 C24 63.5(6)
O5 Si1 C23 C26 177.7(4)
C22 Si1 C23 C26 54.6(5)
C21 Si1 C23 C26 -62.9(5)
O5 Si1 C23 C25 61.6(4)
C22 Si1 C23 C25 -61.5(5)
C21 Si1 C23 C25 -179.0(4)
